data_1545566
loop_
_publ_author_name
'Matsushita, Nobuyuki'
'Noguchi, Wataru'
'Tanaka, Rikako'

_publ_section_title
;
 Potassium tetracyanidoaurate(III) monohydrate: a redetermination
;
_journal_coeditor_code WM4042
_journal_issue 3
_journal_name_full IUCrData
_journal_paper_doi 10.1107/S2414314617003820
_journal_volume 2
_journal_year 2017
_chemical_formula_iupac 'K [Au (C N)4], H2 O'
_chemical_formula_moiety 'K +, C4 Au N4 -, H2 O'
_chemical_formula_sum 'C4 H2 Au K N4 O'
_chemical_formula_weight 358.16
_chemical_name_systematic
;
Potassium tetracyanidoaurate(III) monohydrate
;
_space_group_crystal_system orthorhombic
_space_group_IT_number 19
_space_group_name_Hall 'P 2ac 2ab'
_space_group_name_H-M_alt 'P 21 21 21'
_symmetry_space_group_name_Hall 'P 2ac 2ab'
_symmetry_space_group_name_H-M 'P 21 21 21'
_atom_sites_solution_hydrogens geom
_atom_sites_solution_primary direct
_atom_sites_solution_secondary difmap
_audit_creation_method SHELXL-2014/7
_cell_angle_alpha 90
_cell_angle_beta 90
_cell_angle_gamma 90
_cell_formula_units_Z 4
_cell_length_a 6.6460(7)
_cell_length_b 7.0733(8)
_cell_length_c 17.4356(19)
_cell_measurement_reflns_used 8740
_cell_measurement_temperature 173(2)
_cell_measurement_theta_max 31.93
_cell_measurement_theta_min 3.07
_cell_volume 819.63(15)
_computing_cell_refinement
;
<i>RAPID-AUTO</i> (Rigaku, 2006)
;
_computing_data_collection
;
<i>RAPID-AUTO</i> (Rigaku, 2006)
;
_computing_data_reduction
;
<i>RAPID-AUTO</i> (Rigaku, 2006)
;
_computing_molecular_graphics
;
<i>DIAMOND</i> (Brandenburg, 2017)
;
_computing_publication_material
;
SHELXL2014 (Sheldrick, 2015<i>b</i>) and publCIF (Westrip, 2010)
;
_computing_structure_refinement
;
SHELXL2014 (Sheldrick, 2015<i>b</i>)
;
_computing_structure_solution
;
SHELXT (Sheldrick, 2015<i>a</i>)
;
_diffrn_ambient_temperature 173(2)
_diffrn_detector_area_resol_mean 10.00
_diffrn_measured_fraction_theta_full 0.999
_diffrn_measured_fraction_theta_max 0.996
_diffrn_measurement_device_type 'Rigaku R-AXIS RAPID imaging-plate'
_diffrn_measurement_method \w
_diffrn_radiation_monochromator graphite
_diffrn_radiation_source 'X-ray sealed tube'
_diffrn_radiation_type MoK\a
_diffrn_radiation_wavelength 0.71075
_diffrn_reflns_av_R_equivalents 0.0452
_diffrn_reflns_limit_h_max 9
_diffrn_reflns_limit_h_min -9
_diffrn_reflns_limit_k_max 10
_diffrn_reflns_limit_k_min -10
_diffrn_reflns_limit_l_max 23
_diffrn_reflns_limit_l_min -25
_diffrn_reflns_number 17391
_diffrn_reflns_theta_full 25.242
_diffrn_reflns_theta_max 31.981
_diffrn_reflns_theta_min 3.108
_exptl_absorpt_coefficient_mu 18.402
_exptl_absorpt_correction_T_max 1.0000
_exptl_absorpt_correction_T_min 0.4367
_exptl_absorpt_correction_type multi-scan
_exptl_absorpt_process_details
;
(<i>ABSCOR</i>; Higashi, 1995)
;
_exptl_crystal_colour colorless
_exptl_crystal_density_diffrn 2.902
_exptl_crystal_density_method 'not measured'
_exptl_crystal_description platelet
_exptl_crystal_F_000 640
_exptl_crystal_size_max 0.300
_exptl_crystal_size_mid 0.300
_exptl_crystal_size_min 0.200
_refine_diff_density_max 1.439
_refine_diff_density_min -1.085
_refine_ls_abs_structure_details
;
Flack <i>x</i> determined using 1076 quotients
[(<i>I</i>^+^)-(<i>I</i>^-^)]/[(<i>I</i>^+^)+(<i>I</i>^-^)]
(Parsons <i>et al.</i>,  2013)
;
_refine_ls_abs_structure_Flack -0.006(6)
_refine_ls_extinction_coef 0.0093(3)
_refine_ls_extinction_expression Fc^*^=kFc[1+0.001xFc^2^\l^3^/sin(2\q)]^-1/4^
_refine_ls_extinction_method
;
SHELXL2014 (Sheldrick, 2015<i>b</i>)
;
_refine_ls_goodness_of_fit_ref 1.027
_refine_ls_hydrogen_treatment constr
_refine_ls_matrix_type full
_refine_ls_number_parameters 101
_refine_ls_number_reflns 2828
_refine_ls_number_restraints 0
_refine_ls_restrained_S_all 1.027
_refine_ls_R_factor_all 0.0180
_refine_ls_R_factor_gt 0.0151
_refine_ls_shift/su_max 0.001
_refine_ls_shift/su_mean 0.000
_refine_ls_structure_factor_coef Fsqd
_refine_ls_weighting_details 'w=1/[\s^2^(Fo^2^)+(0.0069P)^2^] where P=(Fo^2^+2Fc^2^)/3'
_refine_ls_weighting_scheme calc
_refine_ls_wR_factor_gt 0.0317
_refine_ls_wR_factor_ref 0.0335
_reflns_number_gt 2666
_reflns_number_total 2828
_reflns_threshold_expression 'I > 2\s(I)'
_cod_data_source_file wm4042sup1.cif
_cod_data_source_block I
_cod_database_code 1545566
_shelx_space_group_comment
;
The symmetry employed for this shelxl refinement is uniquely defined
by the following loop, which should always be used as a source of
symmetry information in preference to the above space-group names.
They are only intended as comments.
;
_shelx_estimated_absorpt_t_min 0.073
_shelx_estimated_absorpt_t_max 0.120

loop_
_space_group_symop_operation_xyz
'x, y, z'
'-x+1/2, -y, z+1/2'
'-x, y+1/2, -z+1/2'
'x+1/2, -y+1/2, -z'

loop_
_atom_site_type_symbol
_atom_site_label
_atom_site_fract_x
_atom_site_fract_y
_atom_site_fract_z
_atom_site_U_iso_or_equiv
_atom_site_adp_type
_atom_site_calc_flag
_atom_site_occupancy
Au Au 0.75839(2) 0.57191(2) 0.26080(2) 0.01211(5) Uani d 1
C C1 0.6473(6) 0.4715(7) 0.3595(2) 0.0172(9) Uani d 1
C C2 1.0114(6) 0.6470(7) 0.3147(2) 0.0177(8) Uani d 1
C C3 0.8687(6) 0.6664(6) 0.1607(2) 0.0163(8) Uani d 1
C C4 0.5035(6) 0.4994(6) 0.2069(2) 0.0165(8) Uani d 1
N N1 0.5844(5) 0.4150(6) 0.4160(2) 0.0214(8) Uani d 1
N N2 1.1526(6) 0.6928(7) 0.3475(2) 0.0255(9) Uani d 1
N N3 0.9262(6) 0.7151(6) 0.1027(2) 0.0220(8) Uani d 1
N N4 0.3604(5) 0.4584(6) 0.1752(2) 0.0228(8) Uani d 1
K K 0.23731(16) 0.46003(12) 0.51708(4) 0.02024(17) Uani d 1
O O 0.6252(5) 0.3372(5) 0.01812(17) 0.0252(7) Uani d 1
H H1 0.6663 0.3529 0.0632 0.038 Uiso calc 1
H H2 0.7007 0.4050 -0.0090 0.038 Uiso calc 1

loop_
_atom_site_aniso_label
_atom_site_aniso_U_11
_atom_site_aniso_U_22
_atom_site_aniso_U_33
_atom_site_aniso_U_12
_atom_site_aniso_U_13
_atom_site_aniso_U_23
Au 0.01349(7) 0.01157(7) 0.01126(8) -0.00070(7) 0.00035(6) -0.00005(4)
C1 0.0172(18) 0.018(2) 0.017(2) 0.0028(16) -0.0013(15) -0.0003(16)
C2 0.0190(19) 0.015(2) 0.0191(19) 0.0003(17) 0.0032(16) 0.0007(17)
C3 0.0159(18) 0.016(2) 0.0173(19) 0.0017(16) 0.0008(15) -0.0012(16)
C4 0.0193(19) 0.015(2) 0.0151(19) 0.0006(16) 0.0010(15) 0.0038(16)
N1 0.0222(17) 0.025(2) 0.0169(18) 0.0003(18) 0.0017(13) 0.0020(16)
N2 0.0248(19) 0.026(2) 0.0257(19) -0.0061(17) -0.0049(16) -0.0004(18)
N3 0.0233(18) 0.024(2) 0.0189(18) -0.0015(17) 0.0023(14) 0.0012(17)
N4 0.0215(17) 0.024(2) 0.0228(19) -0.0051(16) -0.0039(14) 0.0029(16)
K 0.0197(4) 0.0224(4) 0.0186(4) 0.0006(5) 0.0028(4) -0.0012(3)
O 0.0252(15) 0.031(2) 0.0194(15) 0.0023(13) 0.0014(12) 0.0035(14)

loop_
_atom_type_symbol
_atom_type_description
_atom_type_scat_dispersion_real
_atom_type_scat_dispersion_imag
_atom_type_scat_source
C C 0.0033 0.0016 'International Tables Vol C Tables 4.2.6.8 and 6.1.1.4'
H H 0.0000 0.0000 'International Tables Vol C Tables 4.2.6.8 and 6.1.1.4'
N N 0.0061 0.0033 'International Tables Vol C Tables 4.2.6.8 and 6.1.1.4'
O O 0.0106 0.0060 'International Tables Vol C Tables 4.2.6.8 and 6.1.1.4'
K K 0.2009 0.2494 'International Tables Vol C Tables 4.2.6.8 and 6.1.1.4'
Au Au -2.0133 8.8022 'International Tables Vol C Tables 4.2.6.8 and 6.1.1.4'

loop_
_geom_angle_atom_site_label_1
_geom_angle_atom_site_label_2
_geom_angle_atom_site_label_3
_geom_angle_site_symmetry_1
_geom_angle_site_symmetry_3
_geom_angle
C2 Au C1 . . 90.01(16)
C2 Au C4 . . 179.39(17)
C1 Au C4 . . 90.03(17)
C2 Au C3 . . 90.75(17)
C1 Au C3 . . 178.63(18)
C4 Au C3 . . 89.22(16)
N1 C1 Au . . 179.7(4)
N2 C2 Au . . 177.7(4)
N3 C3 Au . . 177.3(4)
N4 C4 Au . . 178.9(4)
C1 N1 K . . 140.5(3)
C1 N1 K . 4_556 120.6(3)
K N1 K . 4_556 97.27(11)
C2 N2 K . 1_655 115.4(3)
C3 N3 K . 3_655 133.8(3)
C3 N3 K . 2_664 125.2(3)
K N3 K 3_655 2_664 99.69(11)
C4 N4 K . 2_564 126.9(3)
O K O 2_565 3_655 78.50(5)
O K N4 2_565 2_565 72.47(10)
O K N4 3_655 2_565 95.14(11)
O K N1 2_565 . 137.61(11)
O K N1 3_655 . 73.89(11)
N4 K N1 2_565 . 140.78(11)
O K N3 2_565 3_645 89.34(10)
O K N3 3_655 3_645 120.90(10)
N4 K N3 2_565 3_645 135.75(11)
N1 K N3 . 3_645 78.33(10)
O K N3 2_565 2_665 149.29(10)
O K N3 3_655 2_665 104.76(11)
N4 K N3 2_565 2_665 76.83(10)
N1 K N3 . 2_665 70.24(11)
N3 K N3 3_645 2_665 113.15(8)
O K N1 2_565 4_456 98.92(11)
O K N1 3_655 4_456 169.76(10)
N4 K N1 2_565 4_456 74.67(11)
N1 K N1 . 4_456 113.35(8)
N3 K N1 3_645 4_456 68.68(11)
N3 K N1 2_665 4_456 72.36(10)
O K N2 2_565 1_455 67.62(9)
O K N2 3_655 1_455 54.90(9)
N4 K N2 2_565 1_455 133.59(12)
N1 K N2 . 1_455 70.24(10)
N3 K N2 3_645 1_455 66.90(11)
N3 K N2 2_665 1_455 139.40(10)
N1 K N2 4_456 1_455 133.45(10)
O K K 2_565 4_556 166.83(8)
O K K 3_655 4_556 110.40(7)
N4 K K 2_565 4_556 115.09(9)
N1 K K . 4_556 42.63(8)
N3 K K 3_645 4_556 77.79(8)
N3 K K 2_665 4_556 39.84(7)
N1 K K 4_456 4_556 73.99(8)
N2 K K 1_455 4_556 108.91(7)
O K K 2_565 4_456 72.78(7)
O K K 3_655 4_456 144.74(7)
N4 K K 2_565 4_456 95.29(8)
N1 K K . 4_456 115.57(9)
N3 K K 3_645 4_456 40.46(8)
N3 K K 2_665 4_456 110.40(9)
N1 K K 4_456 4_456 40.10(7)
N2 K K 1_455 4_456 94.69(7)
K K K 4_556 4_456 95.28(3)
K O K 2_564 3_645 138.03(13)
K O H1 2_564 . 102.6
K O H1 3_645 . 102.6
K O H2 2_564 . 102.6
K O H2 3_645 . 102.6
H1 O H2 . . 105.0

loop_
_geom_bond_atom_site_label_1
_geom_bond_atom_site_label_2
_geom_bond_site_symmetry_2
_geom_bond_distance
Au C2 . 1.998(4)
Au C1 . 2.002(4)
Au C4 . 2.003(4)
Au C3 . 2.007(4)
C1 N1 . 1.143(5)
C2 N2 . 1.146(5)
C3 N3 . 1.135(5)
C4 N4 . 1.138(5)
N1 K . 2.920(4)
N1 K 4_556 3.071(4)
N2 K 1_655 3.431(4)
N3 K 3_655 2.923(4)
N3 K 2_664 2.961(4)
N4 K 2_564 2.891(4)
K O 2_565 2.804(3)
K O 3_655 2.886(4)
K N4 2_565 2.891(4)
K N3 3_645 2.923(4)
K N3 2_665 2.961(4)
K N1 4_456 3.071(4)
K N2 1_455 3.431(4)
K K 4_556 4.4972(12)
K K 4_456 4.4972(12)
O K 2_564 2.804(3)
O K 3_645 2.886(3)
O H1 . 0.8400
O H2 . 0.8400

loop_
_geom_hbond_atom_site_label_D
_geom_hbond_atom_site_label_H
_geom_hbond_atom_site_label_A
_geom_hbond_site_symmetry_A
_geom_hbond_distance_DH
_geom_hbond_distance_HA
_geom_hbond_distance_DA
_geom_hbond_angle_DHA
_geom_hbond_publ_flag
O H2 N1 2_664 0.84 2.32 3.157(5) 178.4 y
O H1 N2 3_745 0.84 2.27 2.952(5) 138.5 y

_cod_database_fobs_code 1545566
